data_1577180
loop_
_publ_author_name
'Gan, Lifei'
'Li, Zi-Qing'
'Chen, Tao'
'Wan, Xuanchen'
'Zhang, Junyang'
'Ren, Jiangtao'
'Jiang, Ming'
'Cao, Penglong'
'Huang, Jinhai'
'Deng, Yu-Hua'
'Peng, Fangzhi'
'Tian, Run'
'Zhang, Zhi-Han'
'Wang, Yingcheng'
'Shao, Zhihui'

_publ_section_title
;
 Highly C\a-Regio-, Enantio-and Diastereoselective Mukaiyamatype
 Annulation of Siloxyfurans: Stereodivergent Synthesis of
 Multi-stereogenic Tricyclic \g-Lactones
;
_journal_name_full 'Chemical Science'
_journal_paper_doi 10.1039/D6SC01491G
_journal_year 2026
_chemical_absolute_configuration ad
_chemical_formula_moiety 'C15 H14 O3'
_chemical_formula_sum 'C15 H14 O3'
_chemical_formula_weight 242.26
_space_group_crystal_system monoclinic
_space_group_IT_number 4
_space_group_name_Hall 'P 2yb'
_space_group_name_H-M_alt 'P 1 21 1'
_atom_sites_solution_hydrogens geom
_atom_sites_solution_primary dual
_audit_creation_date 2023-06-15
_audit_creation_method
;
FinalCif V88 by Daniel Kratzert, Freiburg 2023,
https://github.com/dkratzert/FinalCif
;
_audit_update_record
;
2024-02-03 deposited with the CCDC.	2026-04-29 downloaded from the CCDC.
;
_cell_angle_alpha 90
_cell_angle_beta 100.387(2)
_cell_angle_gamma 90
_cell_formula_units_Z 2
_cell_length_a 5.1343(4)
_cell_length_b 9.3898(7)
_cell_length_c 12.4989(10)
_cell_measurement_reflns_used 9916
_cell_measurement_temperature 100.00
_cell_measurement_theta_max 77.19
_cell_measurement_theta_min 4.71
_cell_volume 592.70(8)
_computing_cell_refinement 'SAINT V8.40B'
_computing_data_reduction 'SAINT V8.40B'
_computing_molecular_graphics 'Olex2 1.5 (Dolomanov et al., 2009)'
_computing_publication_material 'Olex2 1.5 (Dolomanov et al., 2009)'
_computing_structure_refinement 'SHELXL 2018/3 (Sheldrick, 2015)'
_computing_structure_solution 'SHELXT 2018/2 (Sheldrick, 2018)'
_diffrn_ambient_environment N~2~
_diffrn_ambient_temperature 100.00
_diffrn_detector CPAD
_diffrn_detector_area_resol_mean 7.41
_diffrn_detector_type 'Bruker PHOTON'
_diffrn_measured_fraction_theta_full 0.994
_diffrn_measured_fraction_theta_max 0.994
_diffrn_measurement_device 'three-circle diffractometer'
_diffrn_measurement_device_type 'Bruker D8 VENTURE dual wavelength Mo/Cu'
_diffrn_measurement_method '\w and \f scans'
_diffrn_measurement_specimen_support 'MiTeGen micromount'
_diffrn_radiation_monochromator 'mirror optics'
_diffrn_radiation_probe x-ray
_diffrn_radiation_type CuK\a
_diffrn_radiation_wavelength 1.54178
_diffrn_reflns_av_R_equivalents 0.0380
_diffrn_reflns_av_unetI/netI 0.0246
_diffrn_reflns_Laue_measured_fraction_full 0.994
_diffrn_reflns_Laue_measured_fraction_max 0.994
_diffrn_reflns_limit_h_max 6
_diffrn_reflns_limit_h_min -6
_diffrn_reflns_limit_k_max 11
_diffrn_reflns_limit_k_min -11
_diffrn_reflns_limit_l_max 15
_diffrn_reflns_limit_l_min -15
_diffrn_reflns_number 14995
_diffrn_reflns_point_group_measured_fraction_full 0.986
_diffrn_reflns_point_group_measured_fraction_max 0.966
_diffrn_reflns_theta_full 67.679
_diffrn_reflns_theta_max 77.313
_diffrn_reflns_theta_min 3.595
_diffrn_source 'microfocus sealed X-ray tube'
_diffrn_source_current 1.1
_diffrn_source_power 0.05500000000000001
_diffrn_source_type 'Incoatec I\ms'
_diffrn_source_voltage 50.0
_diffrn_standards_number 0
_exptl_absorpt_coefficient_mu 0.766
_exptl_absorpt_correction_T_max 0.7541
_exptl_absorpt_correction_T_min 0.6271
_exptl_absorpt_correction_type multi-scan
_exptl_absorpt_process_details
;
SADABS-2016/2 (Bruker,2016/2) was used for absorption correction.
wR2(int) was 0.1204 before and 0.0601 after correction.
The Ratio of minimum to maximum transmission is 0.8316.
The \l/2 correction factor is Not present.
;
_exptl_crystal_colour colourless
_exptl_crystal_colour_primary colourless
_exptl_crystal_density_diffrn 1.357
_exptl_crystal_description block
_exptl_crystal_F_000 256
_exptl_crystal_size_max 0.24
_exptl_crystal_size_mid 0.22
_exptl_crystal_size_min 0.18
_refine_diff_density_max 0.194
_refine_diff_density_min -0.177
_refine_diff_density_rms 0.039
_refine_ls_abs_structure_details
;
 Flack x determined using 1098 quotients [(I+)-(I-)]/[(I+)+(I-)]
 (Parsons, Flack and Wagner, Acta Cryst. B69 (2013) 249-259).
;
_refine_ls_abs_structure_Flack -0.14(14)
_refine_ls_extinction_method none
_refine_ls_goodness_of_fit_ref 1.038
_refine_ls_hydrogen_treatment constr
_refine_ls_matrix_type full
_refine_ls_number_parameters 164
_refine_ls_number_reflns 2439
_refine_ls_number_restraints 1
_refine_ls_restrained_S_all 1.038
_refine_ls_R_factor_all 0.0337
_refine_ls_R_factor_gt 0.0336
_refine_ls_shift/su_max 0.000
_refine_ls_shift/su_mean 0.000
_refine_ls_structure_factor_coef Fsqd
_refine_ls_weighting_details 'w=1/[\s^2^(Fo^2^)+(0.0588P)^2^+0.1215P] where P=(Fo^2^+2Fc^2^)/3'
_refine_ls_weighting_scheme calc
_refine_ls_wR_factor_gt 0.0875
_refine_ls_wR_factor_ref 0.0875
_reflns_Friedel_coverage 0.828
_reflns_Friedel_fraction_full 0.978
_reflns_Friedel_fraction_max 0.934
_reflns_number_gt 2433
_reflns_number_total 2439
_reflns_threshold_expression 'I > 2\s(I)'
_cod_data_source_file d6sc01491g2.cif
_cod_data_source_block 1
_cod_database_code 1577180
_shelx_shelxl_version_number 2018/3
_olex2_refinement_description
;
1. Fixed Uiso
 At 1.2 times of:
  All C(H) groups, All C(H,H) groups
 At 1.5 times of:
  All C(H,H,H) groups
2.a Ternary CH refined with riding coordinates:
 C9(H9), C10(H10), C11(H11)
2.b Secondary CH2 refined with riding coordinates:
 C13(H13A,H13B)
2.c Aromatic/amide H refined with riding coordinates:
 C2(H2), C3(H3), C4(H4), C5(H5), C7(H7), C8(H8)
2.d Idealised Me refined as rotating group:
 C15(H15A,H15B,H15C)
;
_olex2_submission_special_instructions 'No special instructions were received'
_shelx_space_group_comment
;
The symmetry employed for this shelxl refinement is uniquely defined
by the following loop, which should always be used as a source of
symmetry information in preference to the above space-group names.
They are only intended as comments.
;
_shelx_estimated_absorpt_t_min 0.838
_shelx_estimated_absorpt_t_max 0.874
_olex2_diffrn_ambient_temperature_device 'Oxford Cryostream 800'

loop_
_space_group_symop_operation_xyz
'x, y, z'
'-x, y+1/2, -z'

loop_
_atom_site_label
_atom_site_type_symbol
_atom_site_fract_x
_atom_site_fract_y
_atom_site_fract_z
_atom_site_U_iso_or_equiv
_atom_site_adp_type
_atom_site_occupancy
_atom_site_site_symmetry_order
_atom_site_calc_flag
_atom_site_refinement_flags_posn
_atom_site_refinement_flags_adp
_atom_site_refinement_flags_occupancy
_atom_site_disorder_assembly
_atom_site_disorder_group
O1 O 0.6123(3) 0.63860(14) 0.24955(10) 0.0191(3) Uani 1 1 d . . . . .
O2 O 0.9068(3) 0.73571(15) 0.38321(11) 0.0238(3) Uani 1 1 d . . . . .
O3 O 0.3755(3) 0.61028(17) 0.62966(11) 0.0260(3) Uani 1 1 d . . . . .
C1 C 0.3051(4) 0.4571(2) 0.14840(14) 0.0172(4) Uani 1 1 d . . . . .
C2 C 0.4002(4) 0.4690(2) 0.05190(15) 0.0209(4) Uani 1 1 d . . . . .
H2 H 0.528216 0.539447 0.044094 0.025 Uiso 1 1 calc R U . . .
C3 C 0.3059(4) 0.3761(2) -0.03408(15) 0.0241(4) Uani 1 1 d . . . . .
H3 H 0.374229 0.381605 -0.099716 0.029 Uiso 1 1 calc R U . . .
C4 C 0.1131(4) 0.2761(2) -0.02368(16) 0.0247(4) Uani 1 1 d . . . . .
H4 H 0.046441 0.215119 -0.082938 0.030 Uiso 1 1 calc R U . . .
C5 C 0.0168(4) 0.2648(2) 0.07320(16) 0.0223(4) Uani 1 1 d . . . . .
H5 H -0.116576 0.196764 0.079395 0.027 Uiso 1 1 calc R U . . .
C6 C 0.1149(4) 0.35288(19) 0.16140(15) 0.0184(4) Uani 1 1 d . . . . .
C7 C 0.0312(4) 0.3362(2) 0.26753(16) 0.0200(4) Uani 1 1 d . . . . .
H7 H -0.126695 0.285074 0.271130 0.024 Uiso 1 1 calc R U . . .
C8 C 0.1718(4) 0.3912(2) 0.35923(15) 0.0185(4) Uani 1 1 d . . . . .
H8 H 0.115329 0.380958 0.427150 0.022 Uiso 1 1 calc R U . . .
C9 C 0.4216(3) 0.46950(19) 0.35009(14) 0.0156(3) Uani 1 1 d . . . . .
H9 H 0.559779 0.396351 0.344075 0.019 Uiso 1 1 calc R U . . .
C10 C 0.3742(3) 0.5534(2) 0.24482(14) 0.0172(4) Uani 1 1 d . . . . .
H10 H 0.221838 0.619388 0.245966 0.021 Uiso 1 1 calc R U . . .
C11 C 0.5517(3) 0.58361(19) 0.42943(15) 0.0169(4) Uani 1 1 d . . . . .
H11 H 0.411219 0.649317 0.446239 0.020 Uiso 1 1 calc R U . . .
C12 C 0.7151(4) 0.6620(2) 0.35677(15) 0.0182(4) Uani 1 1 d . . . . .
C13 C 0.7184(3) 0.5328(2) 0.53627(15) 0.0182(4) Uani 1 1 d . . . . .
H13A H 0.762140 0.431005 0.528809 0.022 Uiso 1 1 calc R U . . .
H13B H 0.886960 0.586644 0.549347 0.022 Uiso 1 1 calc R U . . .
C14 C 0.5858(4) 0.54969(19) 0.63435(16) 0.0186(4) Uani 1 1 d . . . . .
C15 C 0.7339(4) 0.4851(2) 0.73800(16) 0.0255(4) Uani 1 1 d . . . . .
H15A H 0.678217 0.531232 0.800520 0.038 Uiso 1 1 calc R U . . .
H15B H 0.924489 0.499076 0.741891 0.038 Uiso 1 1 calc R U . . .
H15C H 0.695191 0.382950 0.739029 0.038 Uiso 1 1 calc R U . . .

loop_
_atom_site_aniso_label
_atom_site_aniso_U_11
_atom_site_aniso_U_22
_atom_site_aniso_U_33
_atom_site_aniso_U_23
_atom_site_aniso_U_13
_atom_site_aniso_U_12
O1 0.0232(6) 0.0155(6) 0.0188(6) 0.0002(5) 0.0041(5) -0.0056(5)
O2 0.0266(7) 0.0192(7) 0.0250(7) -0.0007(5) 0.0032(5) -0.0062(6)
O3 0.0228(6) 0.0302(8) 0.0262(7) -0.0038(6) 0.0073(6) 0.0032(6)
C1 0.0184(8) 0.0130(8) 0.0191(8) -0.0003(7) 0.0007(6) 0.0028(7)
C2 0.0233(9) 0.0188(9) 0.0204(8) 0.0011(7) 0.0028(7) -0.0007(7)
C3 0.0286(10) 0.0246(10) 0.0188(9) -0.0004(7) 0.0036(7) 0.0021(8)
C4 0.0278(10) 0.0215(10) 0.0225(9) -0.0049(7) -0.0018(7) 0.0016(8)
C5 0.0208(9) 0.0174(9) 0.0270(10) -0.0014(8) -0.0003(7) -0.0005(7)
C6 0.0174(8) 0.0142(9) 0.0233(9) 0.0002(7) 0.0025(7) 0.0023(7)
C7 0.0186(8) 0.0148(9) 0.0275(9) -0.0001(7) 0.0064(7) 0.0007(7)
C8 0.0192(8) 0.0150(8) 0.0229(8) 0.0032(7) 0.0081(6) 0.0014(6)
C9 0.0163(8) 0.0128(8) 0.0184(8) -0.0002(7) 0.0046(6) 0.0008(6)
C10 0.0181(8) 0.0137(8) 0.0199(9) 0.0004(6) 0.0036(7) 0.0000(7)
C11 0.0181(8) 0.0132(8) 0.0198(8) 0.0003(7) 0.0047(6) 0.0013(7)
C12 0.0217(8) 0.0128(8) 0.0202(8) 0.0001(7) 0.0039(7) 0.0016(7)
C13 0.0188(8) 0.0169(8) 0.0190(8) -0.0004(6) 0.0041(7) 0.0022(7)
C14 0.0217(9) 0.0134(9) 0.0213(9) -0.0027(7) 0.0050(7) -0.0025(7)
C15 0.0343(11) 0.0217(10) 0.0209(9) 0.0008(8) 0.0057(8) -0.0002(8)

loop_
_atom_type_symbol
_atom_type_description
_atom_type_scat_dispersion_real
_atom_type_scat_dispersion_imag
_atom_type_scat_source
C C 0.0181 0.0091 'International Tables Vol C Tables 4.2.6.8 and 6.1.1.4'
H H 0.0000 0.0000 'International Tables Vol C Tables 4.2.6.8 and 6.1.1.4'
O O 0.0492 0.0322 'International Tables Vol C Tables 4.2.6.8 and 6.1.1.4'

loop_
_geom_angle_atom_site_label_1
_geom_angle_atom_site_label_2
_geom_angle_atom_site_label_3
_geom_angle
_geom_angle_site_symmetry_1
_geom_angle_site_symmetry_3
_geom_angle_publ_flag
C12 O1 C10 107.56(13) . . ?
C2 C1 C6 121.04(17) . . ?
C2 C1 C10 125.63(17) . . ?
C6 C1 C10 113.23(16) . . ?
C1 C2 H2 120.3 . . ?
C1 C2 C3 119.38(18) . . ?
C3 C2 H2 120.3 . . ?
C2 C3 H3 119.9 . . ?
C4 C3 C2 120.21(18) . . ?
C4 C3 H3 119.9 . . ?
C3 C4 H4 119.9 . . ?
C3 C4 C5 120.29(18) . . ?
C5 C4 H4 119.9 . . ?
C4 C5 H5 119.8 . . ?
C4 C5 C6 120.48(18) . . ?
C6 C5 H5 119.8 . . ?
C1 C6 C7 119.79(16) . . ?
C5 C6 C1 118.52(17) . . ?
C5 C6 C7 121.66(17) . . ?
C6 C7 H7 119.1 . . ?
C8 C7 C6 121.87(17) . . ?
C8 C7 H7 119.1 . . ?
C7 C8 H8 121.3 . . ?
C7 C8 C9 117.31(17) . . ?
C9 C8 H8 121.3 . . ?
C8 C9 H9 107.3 . . ?
C8 C9 C10 108.38(14) . . ?
C8 C9 C11 124.99(15) . . ?
C10 C9 H9 107.3 . . ?
C10 C9 C11 100.47(14) . . ?
C11 C9 H9 107.3 . . ?
O1 C10 C1 116.16(15) . . ?
O1 C10 C9 104.41(13) . . ?
O1 C10 H10 108.2 . . ?
C1 C10 C9 111.24(15) . . ?
C1 C10 H10 108.2 . . ?
C9 C10 H10 108.2 . . ?
C9 C11 H11 108.7 . . ?
C9 C11 C12 100.03(14) . . ?
C12 C11 H11 108.7 . . ?
C13 C11 C9 117.30(15) . . ?
C13 C11 H11 108.7 . . ?
C13 C11 C12 112.86(14) . . ?
O1 C12 C11 110.39(14) . . ?
O2 C12 O1 121.01(16) . . ?
O2 C12 C11 128.59(17) . . ?
C11 C13 H13A 108.7 . . ?
C11 C13 H13B 108.7 . . ?
H13A C13 H13B 107.6 . . ?
C14 C13 C11 114.35(15) . . ?
C14 C13 H13A 108.7 . . ?
C14 C13 H13B 108.7 . . ?
O3 C14 C13 122.45(17) . . ?
O3 C14 C15 122.50(17) . . ?
C15 C14 C13 115.04(16) . . ?
C14 C15 H15A 109.5 . . ?
C14 C15 H15B 109.5 . . ?
C14 C15 H15C 109.5 . . ?
H15A C15 H15B 109.5 . . ?
H15A C15 H15C 109.5 . . ?
H15B C15 H15C 109.5 . . ?

loop_
_geom_bond_atom_site_label_1
_geom_bond_atom_site_label_2
_geom_bond_distance
_geom_bond_site_symmetry_2
_geom_bond_publ_flag
O1 C10 1.453(2) . ?
O1 C12 1.367(2) . ?
O2 C12 1.200(2) . ?
O3 C14 1.213(2) . ?
C1 C2 1.385(3) . ?
C1 C6 1.412(3) . ?
C1 C10 1.497(2) . ?
C2 H2 0.9500 . ?
C2 C3 1.401(3) . ?
C3 H3 0.9500 . ?
C3 C4 1.387(3) . ?
C4 H4 0.9500 . ?
C4 C5 1.392(3) . ?
C5 H5 0.9500 . ?
C5 C6 1.397(3) . ?
C6 C7 1.475(3) . ?
C7 H7 0.9500 . ?
C7 C8 1.343(3) . ?
C8 H8 0.9500 . ?
C8 C9 1.501(2) . ?
C9 H9 1.0000 . ?
C9 C10 1.515(2) . ?
C9 C11 1.529(2) . ?
C10 H10 1.0000 . ?
C11 H11 1.0000 . ?
C11 C12 1.531(3) . ?
C11 C13 1.527(2) . ?
C13 H13A 0.9900 . ?
C13 H13B 0.9900 . ?
C13 C14 1.514(2) . ?
C14 C15 1.506(3) . ?
C15 H15A 0.9800 . ?
C15 H15B 0.9800 . ?
C15 H15C 0.9800 . ?

loop_
_geom_torsion_atom_site_label_1
_geom_torsion_atom_site_label_2
_geom_torsion_atom_site_label_3
_geom_torsion_atom_site_label_4
_geom_torsion
_geom_torsion_site_symmetry_1
_geom_torsion_site_symmetry_2
_geom_torsion_site_symmetry_3
_geom_torsion_site_symmetry_4
_geom_torsion_publ_flag
C1 C2 C3 C4 2.0(3) . . . . ?
C1 C6 C7 C8 -16.4(3) . . . . ?
C2 C1 C6 C5 -2.3(3) . . . . ?
C2 C1 C6 C7 175.74(17) . . . . ?
C2 C1 C10 O1 -18.5(3) . . . . ?
C2 C1 C10 C9 -137.72(18) . . . . ?
C2 C3 C4 C5 -1.7(3) . . . . ?
C3 C4 C5 C6 -0.7(3) . . . . ?
C4 C5 C6 C1 2.6(3) . . . . ?
C4 C5 C6 C7 -175.40(17) . . . . ?
C5 C6 C7 C8 161.56(19) . . . . ?
C6 C1 C2 C3 0.0(3) . . . . ?
C6 C1 C10 O1 165.04(14) . . . . ?
C6 C1 C10 C9 45.81(19) . . . . ?
C6 C7 C8 C9 -0.8(3) . . . . ?
C7 C8 C9 C10 38.1(2) . . . . ?
C7 C8 C9 C11 155.93(17) . . . . ?
C8 C9 C10 O1 173.12(14) . . . . ?
C8 C9 C10 C1 -60.86(19) . . . . ?
C8 C9 C11 C12 -157.98(16) . . . . ?
C8 C9 C11 C13 79.7(2) . . . . ?
C9 C11 C12 O1 22.05(18) . . . . ?
C9 C11 C12 O2 -158.22(19) . . . . ?
C9 C11 C13 C14 -104.42(19) . . . . ?
C10 O1 C12 O2 -176.52(17) . . . . ?
C10 O1 C12 C11 3.23(19) . . . . ?
C10 C1 C2 C3 -176.19(18) . . . . ?
C10 C1 C6 C5 174.36(16) . . . . ?
C10 C1 C6 C7 -7.6(2) . . . . ?
C10 C9 C11 C12 -36.60(15) . . . . ?
C10 C9 C11 C13 -158.96(14) . . . . ?
C11 C9 C10 O1 40.60(15) . . . . ?
C11 C9 C10 C1 166.62(14) . . . . ?
C11 C13 C14 O3 -6.4(3) . . . . ?
C11 C13 C14 C15 173.38(16) . . . . ?
C12 O1 C10 C1 -150.78(16) . . . . ?
C12 O1 C10 C9 -27.91(17) . . . . ?
C12 C11 C13 C14 140.10(16) . . . . ?
C13 C11 C12 O1 147.50(15) . . . . ?
C13 C11 C12 O2 -32.8(3) . . . . ?
